data_4077688
loop_
_publ_author_name
'Duchateau, Robbert'
'van Santen, Rutger A.'
'Yap, G. P. A.'

_publ_section_title
;
 Silica-Grafted Borato Cocatalysts for Olefin Polymerization Modeled by
 Silsesquioxane&#x2212;Borato Complexes
;
_journal_issue 5
_journal_name_full Organometallics
_journal_page_first 809
_journal_paper_doi 10.1021/om990855o
_journal_volume 19
_journal_year 2000
_chemical_formula_sum 'C61 H75 B F15 N O13 Si8'
_chemical_formula_weight 1550.75
_chemical_name_systematic
; 
 ? 
;
_space_group_IT_number 14
_symmetry_cell_setting monoclinic
_symmetry_space_group_name_Hall '-P 2ybc'
_symmetry_space_group_name_H-M 'P 1 21/c 1'
_atom_sites_solution_hydrogens geom
_atom_sites_solution_primary direct
_atom_sites_solution_secondary difmap
_audit_creation_method SHELXL-97
_cell_angle_alpha 90.00
_cell_angle_beta 90.975(4)
_cell_angle_gamma 90.00
_cell_formula_units_Z 4
_cell_length_a 17.050(3)
_cell_length_b 20.919(4)
_cell_length_c 20.046(4)
_cell_measurement_reflns_used 'reflections from 60 data frames'
_cell_measurement_temperature 238(2)
_cell_measurement_theta_max 28.29
_cell_measurement_theta_min 1.47
_cell_volume 7149(2)
_computing_cell_refinement 'Bruker SMART'
_computing_data_collection 'Bruker SMART'
_computing_data_reduction 'Bruker SHELXTL'
_computing_molecular_graphics 'Bruker SHELXTL'
_computing_publication_material 'Bruker SHELXTL'
_computing_structure_refinement 'SHELXL-97 (Sheldrick, 1997)'
_computing_structure_solution 'SHELXS-97 (Sheldrick, 1990)'
_diffrn_ambient_temperature 238(2)
_diffrn_measured_fraction_theta_full 0.998
_diffrn_measured_fraction_theta_max 0.998
_diffrn_measurement_device_type 'CCD area detector'
_diffrn_measurement_method 'phi and omega scans'
_diffrn_radiation_monochromator graphite
_diffrn_radiation_source 'fine-focus sealed tube'
_diffrn_radiation_type MoK\a
_diffrn_radiation_wavelength 0.71073
_diffrn_reflns_av_R_equivalents 0.0968
_diffrn_reflns_av_sigmaI/netI 0.1062
_diffrn_reflns_limit_h_max 17
_diffrn_reflns_limit_h_min -17
_diffrn_reflns_limit_k_max 22
_diffrn_reflns_limit_k_min 0
_diffrn_reflns_limit_l_max 21
_diffrn_reflns_limit_l_min 0
_diffrn_reflns_number 56141
_diffrn_reflns_theta_full 21.97
_diffrn_reflns_theta_max 21.97
_diffrn_reflns_theta_min 1.83
_diffrn_standards_decay_% <1
_diffrn_standards_number '50 standard frames at start and end'
_exptl_absorpt_coefficient_mu 0.249
_exptl_absorpt_correction_T_max 0.928076
_exptl_absorpt_correction_T_min 0.444678
_exptl_absorpt_correction_type multi-scan
_exptl_absorpt_process_details 'Blessing,R., Acta Cryst. (1995) A51 33-38.'
_exptl_crystal_colour colourless
_exptl_crystal_density_diffrn 1.441
_exptl_crystal_density_method 'not measured'
_exptl_crystal_description block
_exptl_crystal_F_000 3216
_exptl_crystal_size_max 0.2
_exptl_crystal_size_mid 0.2
_exptl_crystal_size_min 0.1
_refine_diff_density_max 0.438
_refine_diff_density_min -0.440
_refine_diff_density_rms 0.053
_refine_ls_extinction_method none
_refine_ls_goodness_of_fit_ref 1.014
_refine_ls_hydrogen_treatment mixed
_refine_ls_matrix_type full
_refine_ls_number_parameters 892
_refine_ls_number_reflns 8714
_refine_ls_number_restraints 0
_refine_ls_restrained_S_all 1.014
_refine_ls_R_factor_all 0.0660
_refine_ls_R_factor_gt 0.0426
_refine_ls_shift/su_max 0.001
_refine_ls_shift/su_mean 0.000
_refine_ls_structure_factor_coef Fsqd
_refine_ls_weighting_details 'calc w=1/[\s^2^(Fo^2^)+(0.0600P)^2^+0.0000P] where P=(Fo^2^+2Fc^2^)/3'
_refine_ls_weighting_scheme calc
_refine_ls_wR_factor_gt 0.1052
_refine_ls_wR_factor_ref 0.1114
_reflns_number_gt 5856
_reflns_number_total 8714
_reflns_threshold_expression >2sigma(I)
_cod_data_source_file om990855o.cif
_cod_data_source_block rd002
_cod_depositor_comments
;
The following automatic conversions were performed:

'_symmetry_cell_setting' value 'Monoclinic' changed to 'monoclinic'
according to /home/saulius/struct/CIF-dictionaries/cif_core.dic
dictionary named 'cif_core.dic' version 2.4.2 from 2011-04-26.

Automatic conversion script
Id: cif_fix_values 1715 2011-07-08 13:25:40Z adriana 
;
_cod_original_sg_symbol_H-M P2(1)/c
_cod_database_code 4077688

loop_
_symmetry_equiv_pos_as_xyz
'x, y, z'
'-x, y+1/2, -z+1/2'
'-x, -y, -z'
'x, -y-1/2, z-1/2'

loop_
_atom_site_label
_atom_site_type_symbol
_atom_site_fract_x
_atom_site_fract_y
_atom_site_fract_z
_atom_site_U_iso_or_equiv
_atom_site_adp_type
_atom_site_occupancy
_atom_site_symmetry_multiplicity
_atom_site_calc_flag
_atom_site_refinement_flags
Si1 Si 0.30836(6) 1.04053(5) 0.77767(5) 0.0314(3) Uani 1 1 d .
Si2 Si 0.18093(6) 1.11027(5) 0.86021(5) 0.0339(3) Uani 1 1 d .
Si3 Si 0.06521(6) 1.09805(5) 0.74140(5) 0.0390(3) Uani 1 1 d .
Si4 Si 0.19062(6) 1.02874(5) 0.66004(5) 0.0377(3) Uani 1 1 d .
Si5 Si 0.13541(6) 0.89444(5) 0.71682(5) 0.0373(3) Uani 1 1 d .
Si6 Si 0.25322(6) 0.90718(5) 0.83231(5) 0.0312(3) Uani 1 1 d .
Si7 Si 0.12371(6) 0.97781(5) 0.91514(5) 0.0334(3) Uani 1 1 d .
Si8 Si 0.00842(6) 0.96414(5) 0.79823(5) 0.0375(3) Uani 1 1 d .
O1 O 0.39814(13) 1.06507(10) 0.77599(11) 0.0315(6) Uani 1 1 d .
O2 O 0.26294(14) 1.08931(11) 0.82596(11) 0.0387(6) Uani 1 1 d .
O3 O 0.26935(14) 1.04609(11) 0.70372(11) 0.0379(6) Uani 1 1 d .
O4 O 0.30125(13) 0.96793(11) 0.80264(11) 0.0362(6) Uani 1 1 d .
O5 O 0.11942(15) 1.12820(11) 0.80091(12) 0.0447(7) Uani 1 1 d .
O6 O 0.12185(14) 1.07834(12) 0.68062(11) 0.0439(7) Uani 1 1 d .
O7 O 0.16423(15) 0.95689(12) 0.67705(12) 0.0478(7) Uani 1 1 d .
O8 O 0.20217(14) 0.87572(11) 0.77192(11) 0.0413(7) Uani 1 1 d .
O9 O 0.19360(14) 0.93318(11) 0.88753(11) 0.0406(6) Uani 1 1 d .
O10 O 0.14710(14) 1.05156(11) 0.90262(11) 0.0421(7) Uani 1 1 d .
O11 O 0.02269(15) 1.03460(12) 0.76811(12) 0.0480(7) Uani 1 1 d .
O12 O 0.05463(15) 0.91208(12) 0.75423(12) 0.0483(7) Uani 1 1 d .
O13 O 0.04345(14) 0.96213(11) 0.87382(11) 0.0409(6) Uani 1 1 d .
F1 F 0.51806(13) 1.11726(10) 0.86284(11) 0.0550(6) Uani 1 1 d .
F2 F 0.64931(15) 1.18561(11) 0.86743(13) 0.0706(7) Uani 1 1 d .
F3 F 0.75850(14) 1.17200(12) 0.77011(13) 0.0774(8) Uani 1 1 d .
F4 F 0.73097(14) 1.08732(14) 0.66946(13) 0.0814(8) Uani 1 1 d .
F5 F 0.60158(13) 1.01975(12) 0.66333(11) 0.0613(7) Uani 1 1 d .
F6 F 0.44959(14) 1.07622(11) 0.63673(10) 0.0568(6) Uani 1 1 d .
F7 F 0.41558(17) 1.01821(14) 0.52251(12) 0.0814(8) Uani 1 1 d .
F8 F 0.39342(19) 0.88889(15) 0.51908(13) 0.1017(10) Uani 1 1 d .
F9 F 0.40763(16) 0.82034(12) 0.63474(14) 0.0828(8) Uani 1 1 d .
F10 F 0.44287(13) 0.87680(10) 0.74796(11) 0.0553(6) Uani 1 1 d .
F11 F 0.59057(13) 0.92893(10) 0.78139(11) 0.0555(6) Uani 1 1 d .
F12 F 0.62271(16) 0.85251(12) 0.88520(13) 0.0791(8) Uani 1 1 d .
F13 F 0.53959(17) 0.86287(12) 0.99912(12) 0.0812(8) Uani 1 1 d .
F14 F 0.42284(15) 0.95095(11) 1.00657(11) 0.0645(7) Uani 1 1 d .
F15 F 0.39077(13) 1.02747(10) 0.90613(10) 0.0485(6) Uani 1 1 d .
N N 0.39358(19) 0.20131(15) 0.75790(17) 0.0511(9) Uani 1 1 d .
H0A H 0.3995 0.1605 0.7743 0.061 Uiso 1 1 calc R
B B 0.4686(3) 1.0227(2) 0.7676(2) 0.0342(11) Uani 1 1 d .
C1 C 0.3984(2) 0.2202(2) 0.8791(2) 0.0596(12) Uani 1 1 d .
H1A H 0.4031 0.1759 0.8861 0.072 Uiso 1 1 calc R
C2 C 0.3996(3) 0.2623(2) 0.9320(3) 0.0702(14) Uani 1 1 d .
H2A H 0.4052 0.2464 0.9757 0.084 Uiso 1 1 calc R
C3 C 0.3929(3) 0.3274(2) 0.9220(3) 0.0693(14) Uani 1 1 d .
H3A H 0.3948 0.3559 0.9583 0.083 Uiso 1 1 calc R
C4 C 0.3832(3) 0.3497(2) 0.8580(3) 0.0709(14) Uani 1 1 d .
H4A H 0.3775 0.3939 0.8509 0.085 Uiso 1 1 calc R
C5 C 0.3816(3) 0.3098(2) 0.8051(3) 0.0612(13) Uani 1 1 d .
H5A H 0.3747 0.3260 0.7617 0.073 Uiso 1 1 calc R
C6 C 0.3901(2) 0.24492(19) 0.8155(2) 0.0489(11) Uani 1 1 d .
C7 C 0.3204(3) 0.2023(2) 0.7157(2) 0.0681(14) Uani 1 1 d .
H7A H 0.2756 0.1930 0.7432 0.102 Uiso 1 1 calc R
H7B H 0.3242 0.1704 0.6808 0.102 Uiso 1 1 calc R
H7C H 0.3141 0.2442 0.6957 0.102 Uiso 1 1 calc R
C8 C 0.4641(3) 0.2156(2) 0.7160(2) 0.0666(13) Uani 1 1 d .
H8A H 0.5111 0.2145 0.7440 0.100 Uiso 1 1 calc R
H8B H 0.4584 0.2576 0.6962 0.100 Uiso 1 1 calc R
H8C H 0.4681 0.1838 0.6811 0.100 Uiso 1 1 calc R
C9 C 0.5687(2) 1.10952(18) 0.8122(2) 0.0415(10) Uani 1 1 d .
C10 C 0.6364(3) 1.14518(19) 0.8161(2) 0.0490(11) Uani 1 1 d .
C11 C 0.6910(3) 1.1385(2) 0.7678(2) 0.0560(12) Uani 1 1 d .
C12 C 0.6777(2) 1.0954(2) 0.7171(2) 0.0553(12) Uani 1 1 d .
C13 C 0.6076(2) 1.06141(19) 0.71501(19) 0.0445(10) Uani 1 1 d .
C14 C 0.5499(2) 1.06666(17) 0.76166(18) 0.0358(9) Uani 1 1 d .
C15 C 0.4406(2) 1.01133(19) 0.6393(2) 0.0442(10) Uani 1 1 d .
C16 C 0.4225(3) 0.9833(2) 0.5789(2) 0.0566(12) Uani 1 1 d .
C17 C 0.4116(3) 0.9184(3) 0.5773(2) 0.0655(13) Uani 1 1 d .
C18 C 0.4183(3) 0.8846(2) 0.6347(2) 0.0564(12) Uani 1 1 d .
C19 C 0.4375(2) 0.91552(19) 0.6934(2) 0.0437(10) Uani 1 1 d .
C20 C 0.4505(2) 0.98027(17) 0.69923(18) 0.0371(9) Uani 1 1 d .
C21 C 0.5468(2) 0.93560(18) 0.83673(19) 0.0435(10) Uani 1 1 d .
C22 C 0.5650(3) 0.89628(19) 0.8896(2) 0.0524(11) Uani 1 1 d .
C23 C 0.5228(3) 0.9011(2) 0.9468(2) 0.0543(12) Uani 1 1 d .
C24 C 0.4644(3) 0.94528(19) 0.95016(19) 0.0466(11) Uani 1 1 d .
C25 C 0.4483(2) 0.98359(18) 0.89608(19) 0.0394(10) Uani 1 1 d .
C26 C 0.4864(2) 0.97957(16) 0.83549(18) 0.0346(9) Uani 1 1 d .
C27 C 0.2344(3) 1.1635(2) 0.98352(19) 0.0587(12) Uani 1 1 d .
H27A H 0.2142 1.1232 1.0013 0.070 Uiso 1 1 calc R
H27B H 0.2915 1.1604 0.9799 0.070 Uiso 1 1 calc R
C28 C 0.2115(3) 1.2195(2) 1.0271(2) 0.0829(16) Uani 1 1 d .
H28A H 0.2153 1.2083 1.0745 0.099 Uiso 1 1 calc R
H28B H 0.2451 1.2566 1.0189 0.099 Uiso 1 1 calc R
C29 C 0.1289(3) 1.2329(3) 1.0066(3) 0.104(2) Uani 1 1 d .
H29A H 0.1174 1.2785 1.0116 0.125 Uiso 1 1 calc R
H29B H 0.0929 1.2087 1.0346 0.125 Uiso 1 1 calc R
C30 C 0.1190(3) 1.2133(2) 0.9352(2) 0.0684(14) Uani 1 1 d .
H30A H 0.1099 1.2508 0.9068 0.082 Uiso 1 1 calc R
H30B H 0.0742 1.1842 0.9299 0.082 Uiso 1 1 calc R
C31 C 0.1958(2) 1.17926(17) 0.91562(18) 0.0392(10) Uani 1 1 d .
H31A H 0.2294 1.2106 0.8926 0.047 Uiso 1 1 calc R
C32 C 0.0216(3) 1.2204(3) 0.6921(3) 0.103(2) Uani 1 1 d .
H32A H 0.0689 1.2147 0.6657 0.124 Uiso 1 1 calc R
H32B H 0.0342 1.2482 0.7302 0.124 Uiso 1 1 calc R
C33 C -0.0453(4) 1.2496(3) 0.6489(3) 0.0980(19) Uani 1 1 d .
H33A H -0.0661 1.2880 0.6703 0.118 Uiso 1 1 calc R
H33B H -0.0258 1.2614 0.6048 0.118 Uiso 1 1 calc R
C34 C -0.1065(3) 1.2008(3) 0.6423(3) 0.0942(19) Uani 1 1 d .
H34A H -0.1278 1.1994 0.5966 0.113 Uiso 1 1 calc R
H34B H -0.1494 1.2092 0.6730 0.113 Uiso 1 1 calc R
C35 C -0.0654(3) 1.1385(2) 0.6600(3) 0.0934(18) Uani 1 1 d .
H35A H -0.1028 1.1065 0.6755 0.112 Uiso 1 1 calc R
H35B H -0.0374 1.1214 0.6216 0.112 Uiso 1 1 calc R
C36 C -0.0086(3) 1.15756(19) 0.7153(2) 0.0545(12) Uani 1 1 d .
H36A H -0.0407 1.1665 0.7549 0.065 Uiso 1 1 calc R
C37 C 0.2323(4) 1.0978(3) 0.5433(2) 0.0885(17) Uani 1 1 d .
H37A H 0.2890 1.1036 0.5490 0.106 Uiso 1 1 calc R
H37B H 0.2051 1.1329 0.5656 0.106 Uiso 1 1 calc R
C38 C 0.2087(5) 1.0944(3) 0.4686(3) 0.135(3) Uani 1 1 d .
H38A H 0.1951 1.1370 0.4517 0.162 Uiso 1 1 calc R
H38B H 0.2520 1.0775 0.4424 0.162 Uiso 1 1 calc R
C39 C 0.1397(5) 1.0511(5) 0.4642(3) 0.187(5) Uani 1 1 d .
H39A H 0.0920 1.0757 0.4544 0.225 Uiso 1 1 calc R
H39B H 0.1467 1.0198 0.4283 0.225 Uiso 1 1 calc R
C40 C 0.1329(4) 1.0185(3) 0.5279(2) 0.107(2) Uani 1 1 d .
H40A H 0.1290 0.9722 0.5210 0.129 Uiso 1 1 calc R
H40B H 0.0858 1.0330 0.5508 0.129 Uiso 1 1 calc R
C41 C 0.2071(3) 1.0347(2) 0.56987(19) 0.0545(12) Uani 1 1 d .
H41A H 0.2479 1.0031 0.5585 0.065 Uiso 1 1 calc R
C42 C 0.0526(3) 0.8395(2) 0.6073(2) 0.0712(14) Uani 1 1 d .
H42A H 0.0031 0.8225 0.6238 0.085 Uiso 1 1 calc R
H42B H 0.0461 0.8854 0.5986 0.085 Uiso 1 1 calc R
C43 C 0.0755(4) 0.8060(3) 0.5461(3) 0.109(2) Uani 1 1 d .
H43A H 0.0579 0.8301 0.5067 0.131 Uiso 1 1 calc R
H43B H 0.0517 0.7634 0.5445 0.131 Uiso 1 1 calc R
C44 C 0.1618(4) 0.8008(4) 0.5476(3) 0.125(3) Uani 1 1 d .
H44A H 0.1774 0.7578 0.5337 0.151 Uiso 1 1 calc R
H44B H 0.1842 0.8316 0.5163 0.151 Uiso 1 1 calc R
C45 C 0.1914(3) 0.8135(2) 0.6147(2) 0.0745(15) Uani 1 1 d .
H45A H 0.2273 0.8501 0.6145 0.089 Uiso 1 1 calc R
H45B H 0.2200 0.7762 0.6321 0.089 Uiso 1 1 calc R
C46 C 0.1195(2) 0.82805(19) 0.65848(18) 0.0484(11) Uani 1 1 d .
H46A H 0.1070 0.7892 0.6845 0.058 Uiso 1 1 calc R
C47 C 0.3256(3) 0.78108(19) 0.8352(2) 0.0623(13) Uani 1 1 d .
H47A H 0.2739 0.7663 0.8196 0.075 Uiso 1 1 calc R
H47B H 0.3607 0.7833 0.7971 0.075 Uiso 1 1 calc R
C48 C 0.3587(4) 0.7371(2) 0.8891(3) 0.100(2) Uani 1 1 d .
H48A H 0.3296 0.6967 0.8890 0.120 Uiso 1 1 calc R
H48B H 0.4138 0.7276 0.8803 0.120 Uiso 1 1 calc R
C49 C 0.3522(3) 0.7677(2) 0.9533(2) 0.0793(16) Uani 1 1 d .
H49A H 0.4042 0.7795 0.9709 0.095 Uiso 1 1 calc R
H49B H 0.3271 0.7391 0.9852 0.095 Uiso 1 1 calc R
C50 C 0.3019(3) 0.8275(2) 0.9414(2) 0.0639(13) Uani 1 1 d .
H50A H 0.2461 0.8178 0.9463 0.077 Uiso 1 1 calc R
H50B H 0.3166 0.8615 0.9728 0.077 Uiso 1 1 calc R
C51 C 0.3195(2) 0.84702(16) 0.87020(17) 0.0365(9) Uani 1 1 d .
H51A H 0.3728 0.8658 0.8708 0.044 Uiso 1 1 calc R
C52 C 0.0786(3) 0.8962(2) 1.0214(2) 0.0657(13) Uani 1 1 d .
H52A H 0.0215 0.8947 1.0153 0.079 Uiso 1 1 calc R
H52B H 0.1024 0.8630 0.9937 0.079 Uiso 1 1 calc R
C53 C 0.1022(4) 0.8881(3) 1.0944(2) 0.0910(19) Uani 1 1 d .
H53A H 0.0678 0.9129 1.1233 0.109 Uiso 1 1 calc R
H53B H 0.1004 0.8431 1.1077 0.109 Uiso 1 1 calc R
C54 C 0.1847(4) 0.9133(3) 1.0973(2) 0.093(2) Uani 1 1 d .
H54A H 0.2220 0.8797 1.0857 0.112 Uiso 1 1 calc R
H54B H 0.1976 0.9290 1.1422 0.112 Uiso 1 1 calc R
C55 C 0.1877(3) 0.9684(2) 1.04623(19) 0.0639(13) Uani 1 1 d .
H55A H 0.2336 0.9641 1.0179 0.077 Uiso 1 1 calc R
H55B H 0.1904 1.0098 1.0691 0.077 Uiso 1 1 calc R
C56 C 0.1112(2) 0.96304(18) 1.00414(17) 0.0419(10) Uani 1 1 d .
H56A H 0.0739 0.9953 1.0210 0.050 Uiso 1 1 calc R
C57 C -0.1193(3) 0.8809(2) 0.8232(3) 0.0917(18) Uani 1 1 d .
H57A H -0.1299 0.8832 0.8710 0.110 Uiso 1 1 calc R
H57B H -0.0772 0.8499 0.8162 0.110 Uiso 1 1 calc R
C58 C -0.1922(5) 0.8620(4) 0.7845(4) 0.163(3) Uani 1 1 d .
H58A H -0.1881 0.8176 0.7691 0.196 Uiso 1 1 calc R
H58B H -0.2385 0.8657 0.8125 0.196 Uiso 1 1 calc R
C59 C -0.1984(6) 0.9045(7) 0.7288(4) 0.301(9) Uani 1 1 d .
H59A H -0.1995 0.8796 0.6874 0.362 Uiso 1 1 calc R
H59B H -0.2478 0.9283 0.7312 0.362 Uiso 1 1 calc R
C60 C -0.1344(3) 0.9485(3) 0.7275(3) 0.108(2) Uani 1 1 d .
H60A H -0.1532 0.9918 0.7176 0.129 Uiso 1 1 calc R
H60B H -0.0966 0.9361 0.6935 0.129 Uiso 1 1 calc R
C61 C -0.0968(2) 0.94565(19) 0.79680(19) 0.0467(11) Uani 1 1 d .
H61A H -0.1231 0.9781 0.8246 0.056 Uiso 1 1 calc R

loop_
_atom_site_aniso_label
_atom_site_aniso_U_11
_atom_site_aniso_U_22
_atom_site_aniso_U_33
_atom_site_aniso_U_23
_atom_site_aniso_U_13
_atom_site_aniso_U_12
Si1 0.0299(6) 0.0295(6) 0.0347(6) 0.0013(4) 0.0020(5) -0.0009(5)
Si2 0.0316(7) 0.0318(6) 0.0382(6) -0.0017(5) -0.0003(5) 0.0029(5)
Si3 0.0348(7) 0.0387(6) 0.0432(6) 0.0068(5) -0.0041(5) 0.0028(5)
Si4 0.0379(7) 0.0429(7) 0.0323(6) 0.0047(5) -0.0012(5) -0.0044(5)
Si5 0.0370(7) 0.0366(6) 0.0383(6) -0.0041(5) -0.0018(5) -0.0037(5)
Si6 0.0293(6) 0.0288(6) 0.0354(6) 0.0003(5) 0.0009(5) -0.0003(5)
Si7 0.0320(7) 0.0354(6) 0.0329(6) 0.0019(5) 0.0018(5) 0.0008(5)
Si8 0.0296(7) 0.0435(7) 0.0392(6) 0.0024(5) -0.0010(5) -0.0029(5)
O1 0.0259(15) 0.0297(13) 0.0390(14) 0.0021(11) 0.0024(11) -0.0004(11)
O2 0.0341(16) 0.0389(15) 0.0433(15) -0.0023(12) 0.0020(12) 0.0003(12)
O3 0.0358(16) 0.0412(15) 0.0365(14) 0.0034(11) -0.0019(12) -0.0038(12)
O4 0.0329(16) 0.0324(14) 0.0433(15) 0.0045(11) 0.0009(12) -0.0008(11)
O5 0.0453(18) 0.0407(16) 0.0475(16) -0.0006(12) -0.0131(13) 0.0057(13)
O6 0.0397(17) 0.0526(17) 0.0394(15) 0.0097(13) -0.0027(12) 0.0021(13)
O7 0.0514(19) 0.0453(16) 0.0464(16) 0.0018(13) -0.0049(13) -0.0066(14)
O8 0.0412(17) 0.0381(15) 0.0444(15) -0.0027(12) -0.0094(12) -0.0043(12)
O9 0.0377(16) 0.0442(16) 0.0401(15) 0.0020(12) 0.0067(12) 0.0059(13)
O10 0.0450(17) 0.0384(15) 0.0431(15) 0.0027(12) 0.0013(12) -0.0034(13)
O11 0.0411(17) 0.0500(17) 0.0528(17) 0.0102(13) -0.0005(13) -0.0033(13)
O12 0.0388(17) 0.0559(17) 0.0501(16) -0.0083(13) -0.0006(13) -0.0030(14)
O13 0.0322(16) 0.0493(16) 0.0411(15) 0.0007(12) -0.0033(12) -0.0042(13)
F1 0.0461(15) 0.0593(15) 0.0595(15) -0.0175(12) 0.0015(12) -0.0030(12)
F2 0.0614(18) 0.0558(16) 0.0940(19) -0.0129(15) -0.0184(15) -0.0141(13)
F3 0.0478(17) 0.0827(19) 0.101(2) 0.0307(15) -0.0129(14) -0.0324(15)
F4 0.0436(17) 0.116(2) 0.0854(19) 0.0176(17) 0.0213(15) -0.0125(15)
F5 0.0461(16) 0.0755(17) 0.0629(16) -0.0077(14) 0.0174(12) -0.0055(13)
F6 0.0677(17) 0.0536(16) 0.0489(14) 0.0075(11) 0.0001(12) 0.0039(13)
F7 0.099(2) 0.102(2) 0.0424(15) -0.0007(15) -0.0060(14) 0.0156(18)
F8 0.125(3) 0.111(2) 0.0680(18) -0.0461(17) -0.0201(17) 0.002(2)
F9 0.085(2) 0.0558(18) 0.107(2) -0.0355(15) -0.0049(16) -0.0120(15)
F10 0.0611(17) 0.0383(13) 0.0667(16) -0.0042(12) 0.0044(12) -0.0075(11)
F11 0.0487(15) 0.0492(14) 0.0688(16) -0.0042(12) 0.0038(12) 0.0151(12)
F12 0.085(2) 0.0585(17) 0.0935(19) 0.0027(14) -0.0204(16) 0.0303(16)
F13 0.116(2) 0.0634(17) 0.0630(17) 0.0205(14) -0.0291(16) 0.0049(16)
F14 0.0820(19) 0.0709(17) 0.0404(14) 0.0053(12) -0.0028(13) -0.0168(14)
F15 0.0480(15) 0.0558(14) 0.0419(13) -0.0035(11) 0.0023(11) 0.0047(12)
N 0.044(2) 0.035(2) 0.074(3) 0.0177(18) 0.0015(19) 0.0009(16)
B 0.031(3) 0.034(2) 0.038(3) 0.000(2) 0.004(2) 0.001(2)
C1 0.052(3) 0.049(3) 0.078(3) 0.015(3) 0.010(3) 0.009(2)
C2 0.069(4) 0.069(4) 0.072(3) 0.011(3) 0.005(3) 0.009(3)
C3 0.061(3) 0.059(3) 0.088(4) -0.007(3) 0.007(3) 0.004(3)
C4 0.072(4) 0.038(3) 0.103(4) 0.009(3) 0.008(3) -0.004(2)
C5 0.062(3) 0.043(3) 0.079(3) 0.015(3) 0.003(3) 0.001(2)
C6 0.033(3) 0.038(3) 0.076(3) 0.011(2) 0.002(2) -0.0014(19)
C7 0.058(3) 0.054(3) 0.092(4) 0.020(3) -0.019(3) -0.006(2)
C8 0.059(3) 0.049(3) 0.092(4) 0.019(2) 0.019(3) 0.001(2)
C9 0.033(3) 0.038(2) 0.054(3) 0.007(2) -0.001(2) 0.000(2)
C10 0.045(3) 0.040(3) 0.061(3) 0.003(2) -0.012(2) -0.005(2)
C11 0.038(3) 0.058(3) 0.072(3) 0.023(3) -0.010(3) -0.014(2)
C12 0.031(3) 0.070(3) 0.065(3) 0.023(3) 0.011(2) -0.001(2)
C13 0.038(3) 0.047(3) 0.049(3) 0.002(2) 0.002(2) -0.001(2)
C14 0.027(2) 0.036(2) 0.044(2) 0.0054(19) 0.0001(19) 0.0023(18)
C15 0.039(3) 0.043(3) 0.051(3) -0.005(2) 0.004(2) 0.005(2)
C16 0.055(3) 0.073(3) 0.042(3) -0.006(3) 0.000(2) 0.008(3)
C17 0.067(4) 0.077(4) 0.053(3) -0.027(3) -0.004(2) 0.004(3)
C18 0.051(3) 0.049(3) 0.070(3) -0.019(3) -0.002(2) -0.004(2)
C19 0.034(3) 0.046(3) 0.052(3) -0.005(2) 0.004(2) 0.002(2)
C20 0.028(2) 0.037(2) 0.046(3) -0.0009(19) 0.0071(18) 0.0011(18)
C21 0.043(3) 0.041(2) 0.047(3) -0.007(2) 0.003(2) 0.000(2)
C22 0.050(3) 0.037(3) 0.069(3) 0.002(2) -0.016(2) 0.013(2)
C23 0.072(4) 0.039(3) 0.051(3) 0.008(2) -0.020(3) -0.005(2)
C24 0.060(3) 0.044(3) 0.036(2) 0.000(2) -0.004(2) -0.015(2)
C25 0.037(3) 0.036(2) 0.045(3) -0.004(2) -0.003(2) -0.004(2)
C26 0.032(2) 0.026(2) 0.046(2) -0.0043(17) -0.0008(19) -0.0032(18)
C27 0.067(3) 0.053(3) 0.055(3) -0.011(2) -0.006(2) -0.006(2)
C28 0.098(5) 0.089(4) 0.062(3) -0.023(3) 0.007(3) -0.007(3)
C29 0.076(5) 0.136(6) 0.101(4) -0.058(4) 0.016(3) 0.017(4)
C30 0.054(3) 0.063(3) 0.088(4) -0.029(3) 0.005(3) 0.009(3)
C31 0.036(2) 0.034(2) 0.048(2) -0.0020(18) -0.0014(19) 0.0018(18)
C32 0.083(4) 0.078(4) 0.148(5) 0.044(4) -0.028(4) 0.010(3)
C33 0.094(5) 0.090(4) 0.110(4) 0.038(4) -0.005(4) 0.030(4)
C34 0.059(4) 0.112(5) 0.111(5) 0.050(4) -0.014(3) 0.021(4)
C35 0.080(4) 0.074(4) 0.125(5) 0.012(3) -0.045(4) 0.006(3)
C36 0.057(3) 0.050(3) 0.056(3) 0.015(2) -0.017(2) 0.006(2)
C37 0.111(5) 0.096(4) 0.059(3) 0.020(3) 0.006(3) -0.011(4)
C38 0.204(9) 0.141(6) 0.059(4) 0.035(4) -0.004(4) -0.018(6)
C39 0.179(8) 0.300(12) 0.080(5) 0.090(6) -0.069(5) -0.130(8)
C40 0.117(5) 0.156(6) 0.048(3) 0.014(3) -0.023(3) -0.057(4)
C41 0.056(3) 0.064(3) 0.043(2) 0.009(2) -0.003(2) -0.005(2)
C42 0.053(3) 0.090(4) 0.071(3) -0.032(3) -0.010(3) -0.009(3)
C43 0.088(5) 0.171(6) 0.068(4) -0.040(4) -0.020(3) 0.010(4)
C44 0.089(5) 0.214(8) 0.073(4) -0.033(4) 0.010(4) 0.011(5)
C45 0.059(3) 0.083(4) 0.082(4) -0.043(3) -0.009(3) 0.016(3)
C46 0.052(3) 0.051(3) 0.042(2) -0.007(2) -0.005(2) -0.008(2)
C47 0.076(4) 0.044(3) 0.067(3) -0.002(2) 0.001(3) 0.015(2)
C48 0.164(6) 0.051(3) 0.085(4) 0.011(3) 0.003(4) 0.046(4)
C49 0.089(4) 0.065(3) 0.084(4) 0.027(3) 0.004(3) 0.025(3)
C50 0.081(4) 0.058(3) 0.053(3) 0.014(2) 0.005(2) 0.024(3)
C51 0.030(2) 0.030(2) 0.049(2) -0.0006(18) -0.0018(18) -0.0038(17)
C52 0.079(4) 0.061(3) 0.057(3) 0.016(2) 0.016(3) -0.002(3)
C53 0.143(6) 0.072(4) 0.058(3) 0.024(3) 0.027(4) 0.030(4)
C54 0.122(6) 0.111(5) 0.046(3) 0.003(3) -0.015(3) 0.061(4)
C55 0.048(3) 0.105(4) 0.039(2) -0.003(3) -0.006(2) 0.013(3)
C56 0.039(3) 0.050(3) 0.037(2) 0.0002(19) 0.0052(19) 0.005(2)
C57 0.056(4) 0.079(4) 0.140(5) 0.025(3) -0.007(3) -0.027(3)
C58 0.130(7) 0.173(8) 0.184(8) 0.020(6) -0.041(6) -0.105(6)
C59 0.288(13) 0.51(2) 0.100(6) 0.112(9) -0.098(7) -0.334(14)
C60 0.052(4) 0.194(7) 0.076(4) 0.048(4) -0.027(3) -0.035(4)
C61 0.035(3) 0.054(3) 0.051(3) 0.003(2) -0.003(2) -0.004(2)

loop_
_atom_type_symbol
_atom_type_description
_atom_type_scat_dispersion_real
_atom_type_scat_dispersion_imag
_atom_type_scat_source
C C 0.0033 0.0016 'International Tables Vol C Tables 4.2.6.8 and 6.1.1.4'
H H 0.0000 0.0000 'International Tables Vol C Tables 4.2.6.8 and 6.1.1.4'
B B 0.0013 0.0007 'International Tables Vol C Tables 4.2.6.8 and 6.1.1.4'
N N 0.0061 0.0033 'International Tables Vol C Tables 4.2.6.8 and 6.1.1.4'
O O 0.0106 0.0060 'International Tables Vol C Tables 4.2.6.8 and 6.1.1.4'
F F 0.0171 0.0103 'International Tables Vol C Tables 4.2.6.8 and 6.1.1.4'
Si Si 0.0817 0.0704 'International Tables Vol C Tables 4.2.6.8 and 6.1.1.4'

loop_
_geom_angle_atom_site_label_1
_geom_angle_atom_site_label_2
_geom_angle_atom_site_label_3
_geom_angle
O4 Si1 O2 111.84(13)
O4 Si1 O1 112.59(13)
O2 Si1 O1 106.03(13)
O4 Si1 O3 108.76(13)
O2 Si1 O3 108.06(13)
O1 Si1 O3 109.44(13)
O10 Si2 O5 109.41(14)
O10 Si2 O2 109.64(13)
O5 Si2 O2 107.67(13)
O10 Si2 C31 109.12(15)
O5 Si2 C31 110.10(15)
O2 Si2 C31 110.87(16)
O11 Si3 O6 108.54(14)
O11 Si3 O5 109.27(14)
O6 Si3 O5 108.18(14)
O11 Si3 C36 110.05(17)
O6 Si3 C36 111.83(17)
O5 Si3 C36 108.92(17)
O7 Si4 O6 109.72(14)
O7 Si4 O3 108.96(13)
O6 Si4 O3 108.21(13)
O7 Si4 C41 108.67(17)
O6 Si4 C41 109.23(17)
O3 Si4 C41 112.03(17)
O7 Si5 O8 108.46(14)
O7 Si5 O12 108.22(14)
O8 Si5 O12 109.38(14)
O7 Si5 C46 109.98(16)
O8 Si5 C46 110.27(16)
O12 Si5 C46 110.48(17)
O9 Si6 O8 108.28(14)
O9 Si6 O4 108.33(13)
O8 Si6 O4 108.14(13)
O9 Si6 C51 109.65(15)
O8 Si6 C51 110.36(15)
O4 Si6 C51 111.98(15)
O10 Si7 O9 108.23(14)
O10 Si7 O13 108.82(13)
O9 Si7 O13 109.17(13)
O10 Si7 C56 110.30(15)
O9 Si7 C56 109.60(16)
O13 Si7 C56 110.67(16)
O11 Si8 O12 109.49(14)
O11 Si8 O13 108.57(14)
O12 Si8 O13 108.54(14)
O11 Si8 C61 109.90(16)
O12 Si8 C61 109.59(17)
O13 Si8 C61 110.73(16)
B O1 Si1 125.0(2)
Si1 O2 Si2 147.95(17)
Si1 O3 Si4 142.88(16)
Si1 O4 Si6 153.28(16)
Si2 O5 Si3 143.55(17)
Si3 O6 Si4 142.70(16)
Si4 O7 Si5 162.16(18)
Si6 O8 Si5 140.71(16)
Si6 O9 Si7 155.07(17)
Si2 O10 Si7 154.80(17)
Si3 O11 Si8 161.89(19)
Si8 O12 Si5 146.30(18)
Si8 O13 Si7 140.12(16)
C6 N C7 113.0(3)
C6 N C8 110.9(3)
C7 N C8 110.3(3)
O1 B C26 111.4(3)
O1 B C20 105.6(3)
C26 B C20 114.7(3)
O1 B C14 110.4(3)
C26 B C14 102.6(3)
C20 B C14 112.3(3)
C2 C1 C6 118.2(4)
C1 C2 C3 121.1(5)
C4 C3 C2 118.7(5)
C5 C4 C3 121.6(4)
C4 C5 C6 119.3(4)
C1 C6 C5 121.1(4)
C1 C6 N 119.2(4)
C5 C6 N 119.7(4)
F1 C9 C10 116.0(4)
F1 C9 C14 118.9(3)
C10 C9 C14 125.1(4)
F2 C10 C11 120.2(4)
F2 C10 C9 120.7(4)
C11 C10 C9 119.2(4)
F3 C11 C10 121.1(4)
F3 C11 C12 119.8(4)
C10 C11 C12 119.1(4)
F4 C12 C11 120.3(4)
F4 C12 C13 120.4(4)
C11 C12 C13 119.3(4)
F5 C13 C14 121.7(4)
F5 C13 C12 114.0(4)
C14 C13 C12 124.3(4)
C13 C14 C9 112.9(4)
C13 C14 B 127.6(3)
C9 C14 B 119.1(3)
F6 C15 C20 119.4(3)
F6 C15 C16 114.4(4)
C20 C15 C16 126.2(4)
F7 C16 C17 120.5(4)
F7 C16 C15 121.4(4)
C17 C16 C15 118.1(4)
F8 C17 C18 120.7(5)
F8 C17 C16 120.1(5)
C18 C17 C16 119.2(4)
C17 C18 F9 120.6(4)
C17 C18 C19 119.8(4)
F9 C18 C19 119.6(4)
F10 C19 C20 120.5(3)
F10 C19 C18 114.7(4)
C20 C19 C18 124.7(4)
C15 C20 C19 112.0(4)
C15 C20 B 119.2(3)
C19 C20 B 128.6(3)
F11 C21 C22 116.8(4)
F11 C21 C26 118.4(3)
C22 C21 C26 124.9(4)
F12 C22 C23 120.0(4)
F12 C22 C21 120.7(4)
C23 C22 C21 119.2(4)
F13 C23 C24 120.7(4)
F13 C23 C22 120.1(4)
C24 C23 C22 119.1(4)
F14 C24 C23 119.7(4)
F14 C24 C25 120.7(4)
C23 C24 C25 119.6(4)
F15 C25 C24 114.3(3)
F15 C25 C26 121.3(3)
C24 C25 C26 124.4(4)
C21 C26 C25 112.6(3)
C21 C26 B 120.2(3)
C25 C26 B 127.1(3)
C28 C27 C31 103.5(4)
C29 C28 C27 103.7(4)
C28 C29 C30 107.7(4)
C29 C30 C31 106.6(4)
C27 C31 C30 103.1(3)
C27 C31 Si2 114.8(3)
C30 C31 Si2 114.0(3)
C36 C32 C33 105.5(5)
C34 C33 C32 107.0(5)
C33 C34 C35 104.6(4)
C36 C35 C34 103.4(4)
C32 C36 C35 102.9(4)
C32 C36 Si3 116.6(3)
C35 C36 Si3 117.1(3)
C41 C37 C38 103.6(5)
C39 C38 C37 106.2(5)
C40 C39 C38 107.9(5)
C39 C40 C41 107.5(5)
C37 C41 C40 103.7(4)
C37 C41 Si4 117.5(3)
C40 C41 Si4 112.6(3)
C43 C42 C46 106.1(4)
C42 C43 C44 107.4(4)
C45 C44 C43 109.6(5)
C44 C45 C46 107.1(4)
C42 C46 C45 103.7(3)
C42 C46 Si5 114.0(3)
C45 C46 Si5 113.6(3)
C48 C47 C51 104.1(3)
C49 C48 C47 109.3(4)
C48 C49 C50 106.0(4)
C51 C50 C49 104.3(3)
C50 C51 C47 101.6(3)
C50 C51 Si6 116.2(3)
C47 C51 Si6 117.7(3)
C53 C52 C56 103.1(4)
C54 C53 C52 103.3(4)
C53 C54 C55 106.1(4)
C54 C55 C56 105.7(4)
C52 C56 C55 104.3(3)
C52 C56 Si7 114.8(3)
C55 C56 Si7 114.1(3)
C61 C57 C58 105.6(5)
C59 C58 C57 106.7(5)
C60 C59 C58 111.7(6)
C59 C60 C61 105.5(5)
C57 C61 C60 104.5(4)
C57 C61 Si8 116.0(3)
C60 C61 Si8 113.7(3)

loop_
_geom_bond_atom_site_label_1
_geom_bond_atom_site_label_2
_geom_bond_distance
Si1 O4 1.604(2)
Si1 O2 1.614(2)
Si1 O1 1.615(2)
Si1 O3 1.619(2)
Si2 O10 1.606(2)
Si2 O5 1.616(3)
Si2 O2 1.628(3)
Si2 C31 1.836(4)
Si3 O11 1.608(3)
Si3 O6 1.621(3)
Si3 O5 1.624(3)
Si3 C36 1.840(4)
Si4 O7 1.607(3)
Si4 O6 1.624(3)
Si4 O3 1.631(3)
Si4 C41 1.838(4)
Si5 O7 1.612(3)
Si5 O8 1.621(3)
Si5 O12 1.622(3)
Si5 C46 1.833(4)
Si6 O9 1.610(2)
Si6 O8 1.619(2)
Si6 O4 1.630(2)
Si6 C51 1.846(4)
Si7 O10 1.614(3)
Si7 O9 1.619(3)
Si7 O13 1.621(3)
Si7 C56 1.827(4)
Si8 O11 1.613(3)
Si8 O12 1.615(3)
Si8 O13 1.620(2)
Si8 C61 1.835(4)
O1 B 1.505(5)
F1 C9 1.353(4)
F2 C10 1.347(4)
F3 C11 1.347(4)
F4 C12 1.340(5)
F5 C13 1.356(4)
F6 C15 1.367(4)
F7 C16 1.349(5)
F8 C17 1.352(5)
F9 C18 1.357(5)
F10 C19 1.363(4)
F11 C21 1.355(4)
F12 C22 1.349(4)
F13 C23 1.346(4)
F14 C24 1.350(4)
F15 C25 1.361(4)
N C6 1.474(5)
N C7 1.495(5)
N C8 1.507(5)
B C26 1.656(5)
B C20 1.657(5)
B C14 1.669(5)
C1 C2 1.378(6)
C1 C6 1.379(5)
C2 C3 1.382(6)
C3 C4 1.372(6)
C4 C5 1.350(6)
C5 C6 1.380(6)
C9 C10 1.376(5)
C9 C14 1.386(5)
C10 C11 1.363(6)
C11 C12 1.374(6)
C12 C13 1.390(6)
C13 C14 1.374(5)
C15 C20 1.373(5)
C15 C16 1.377(5)
C16 C17 1.371(6)
C17 C18 1.353(6)
C18 C19 1.378(5)
C19 C20 1.377(5)
C21 C22 1.374(5)
C21 C26 1.380(5)
C22 C23 1.366(6)
C23 C24 1.361(6)
C24 C25 1.372(5)
C25 C26 1.389(5)
C27 C28 1.517(6)
C27 C31 1.538(5)
C28 C29 1.487(7)
C29 C30 1.497(6)
C30 C31 1.547(5)
C32 C36 1.490(6)
C32 C33 1.545(7)
C33 C34 1.465(7)
C34 C35 1.518(7)
C35 C36 1.512(6)
C37 C41 1.489(6)
C37 C38 1.544(7)
C38 C39 1.488(9)
C39 C40 1.454(7)
C40 C41 1.544(6)
C42 C43 1.470(6)
C42 C46 1.540(6)
C43 C44 1.475(7)
C44 C45 1.453(6)
C45 C46 1.551(6)
C47 C48 1.521(6)
C47 C51 1.552(5)
C48 C49 1.442(6)
C49 C50 1.532(6)
C50 C51 1.519(5)
C52 C53 1.520(6)
C52 C56 1.545(5)
C53 C54 1.502(8)
C54 C55 1.543(7)
C55 C56 1.546(5)
C57 C61 1.506(6)
C57 C58 1.507(7)
C58 C59 1.430(10)
C59 C60 1.429(8)
C60 C61 1.522(6)
